data_1515403
loop_
_publ_author_name
'Gavette, Jesse V.'
'Evoniuk, Christopher J.'
'Zakharov, Lev N.'
'Carnes, Matthew E.'
'Haley, Michael M.'
'Johnson, Darren W.'

_publ_section_title
;
 Exploring Anion-Induced Conformational Flexibility and Molecular
 Switching in a Series of Heteroaryl-Urea Receptors.
;
_journal_issue 7
_journal_name_full 'Chemical science (Royal Society of Chemistry : 2010)'
_journal_page_first 2899
_journal_page_last 2905
_journal_paper_doi 10.1039/C4SC00950A
_journal_volume 5
_journal_year 2014
_chemical_formula_sum 'C52.69 H51.38 Cl1.38 N8 O8'
_chemical_formula_weight 972.99
_chemical_name_systematic
;
 ?
;
_space_group_IT_number 2
_symmetry_cell_setting triclinic
_symmetry_space_group_name_Hall '-P 1'
_symmetry_space_group_name_H-M 'P -1'
_atom_sites_solution_hydrogens difmap
_atom_sites_solution_primary direct
_atom_sites_solution_secondary difmap
_audit_creation_method SHELXTL
_cell_angle_alpha 112.007(2)
_cell_angle_beta 103.362(2)
_cell_angle_gamma 102.907(2)
_cell_formula_units_Z 2
_cell_length_a 13.5061(5)
_cell_length_b 13.6726(5)
_cell_length_c 15.5153(5)
_cell_measurement_reflns_used 6766
_cell_measurement_temperature 100(2)
_cell_measurement_theta_max 67.77
_cell_measurement_theta_min 3.92
_cell_volume 2427.06(16)
_computing_cell_refinement 'Bruker SAINT'
_computing_data_collection 'Bruker APEX2'
_computing_data_reduction 'Bruker SAINT'
_computing_molecular_graphics 'Bruker SHELXTL'
_computing_publication_material 'Bruker SHELXTL'
_computing_structure_refinement 'SHELXL-97 (Sheldrick, 1997)'
_computing_structure_solution 'SHELXS-97 (Sheldrick, 1990)'
_diffrn_ambient_temperature 100(2)
_diffrn_measured_fraction_theta_full 0.956
_diffrn_measured_fraction_theta_max 0.956
_diffrn_measurement_device_type 'Bruker APEX-II CCD'
_diffrn_measurement_method '\f and \w scans'
_diffrn_radiation_monochromator graphite
_diffrn_radiation_source 'Micro-focus I\mu source'
_diffrn_radiation_type CuK\a
_diffrn_radiation_wavelength 1.54178
_diffrn_reflns_av_R_equivalents 0.0381
_diffrn_reflns_av_sigmaI/netI 0.0392
_diffrn_reflns_limit_h_max 16
_diffrn_reflns_limit_h_min -15
_diffrn_reflns_limit_k_max 16
_diffrn_reflns_limit_k_min -16
_diffrn_reflns_limit_l_max 18
_diffrn_reflns_limit_l_min -17
_diffrn_reflns_number 23032
_diffrn_reflns_theta_full 67.91
_diffrn_reflns_theta_max 67.91
_diffrn_reflns_theta_min 3.92
_diffrn_standards_number 0
_exptl_absorpt_coefficient_mu 1.409
_exptl_absorpt_correction_T_max 0.9589
_exptl_absorpt_correction_T_min 0.8059
_exptl_absorpt_correction_type multi-scan
_exptl_absorpt_process_details SADABS
_exptl_crystal_colour 'pale yellow'
_exptl_crystal_density_diffrn 1.331
_exptl_crystal_density_method 'not measured'
_exptl_crystal_description plate
_exptl_crystal_F_000 1021
_exptl_crystal_size_max 0.16
_exptl_crystal_size_mid 0.11
_exptl_crystal_size_min 0.03
_refine_diff_density_max 1.252
_refine_diff_density_min -0.481
_refine_diff_density_rms 0.069
_refine_ls_extinction_method none
_refine_ls_goodness_of_fit_ref 1.048
_refine_ls_hydrogen_treatment mixed
_refine_ls_matrix_type full
_refine_ls_number_parameters 849
_refine_ls_number_reflns 8453
_refine_ls_number_restraints 0
_refine_ls_restrained_S_all 1.048
_refine_ls_R_factor_all 0.0751
_refine_ls_R_factor_gt 0.0589
_refine_ls_shift/su_max 0.000
_refine_ls_shift/su_mean 0.000
_refine_ls_structure_factor_coef Fsqd
_refine_ls_weighting_details 'calc w=1/[\s^2^(Fo^2^)+(0.1033P)^2^+2.0912P] where P=(Fo^2^+2Fc^2^)/3'
_refine_ls_weighting_scheme calc
_refine_ls_wR_factor_gt 0.1677
_refine_ls_wR_factor_ref 0.1833
_reflns_number_gt 6674
_reflns_number_total 8453
_reflns_threshold_expression >2sigma(I)
_cod_data_source_file c4sc00950a2.cif
_cod_data_source_block dwjr118
_cod_depositor_comments
;
The following automatic conversions were performed:

'_symmetry_cell_setting' value 'Triclinic' changed to 'triclinic'
according to
/usr/data/users/saulius/crontab/automatic-downloads/rss-feeds/RSC/lib/dictionaries/cif_core.dic
dictionary named 'cif_core.dic' version 2.4.2 from 2011-04-26.

Automatic conversion script
Id: cif_fix_values 2281 2013-09-26 08:29:07Z andrius 

 Adding full bibliography for 1515403--1515404.cif.
;
_cod_original_cell_volume 2427.06(15)
_cod_original_sg_symbol_H-M P-1
_cod_database_code 1515403

loop_
_symmetry_equiv_pos_as_xyz
'x, y, z'
'-x, -y, -z'

loop_
_atom_site_label
_atom_site_type_symbol
_atom_site_fract_x
_atom_site_fract_y
_atom_site_fract_z
_atom_site_U_iso_or_equiv
_atom_site_adp_type
_atom_site_occupancy
_atom_site_symmetry_multiplicity
_atom_site_calc_flag
_atom_site_refinement_flags
O1 O 0.17349(18) 0.44814(19) 0.63474(15) 0.0379(5) Uani 1 1 d .
O2 O 0.66182(18) 0.2837(2) 0.75675(18) 0.0472(6) Uani 1 1 d .
O3 O 0.6026(2) 0.2604(2) 0.60579(18) 0.0482(6) Uani 1 1 d .
O4 O 0.16973(16) 0.10338(17) 0.50374(13) 0.0303(4) Uani 1 1 d .
O5 O -0.30100(17) 0.29141(19) 0.37792(16) 0.0396(5) Uani 1 1 d .
O6 O -0.2305(2) 0.2386(2) 0.26484(16) 0.0486(6) Uani 1 1 d .
N1 N 0.12479(18) 0.16955(18) 0.95773(15) 0.0237(5) Uani 1 1 d .
N2 N -0.00788(18) 0.29153(18) 0.95384(15) 0.0237(5) Uani 1 1 d .
N3 N 0.08903(19) 0.45430(19) 0.74787(17) 0.0277(5) Uani 1 1 d .
N4 N 0.23812(19) 0.4012(2) 0.75928(17) 0.0291(5) Uani 1 1 d .
N5 N 0.5948(2) 0.2843(2) 0.6884(2) 0.0368(6) Uani 1 1 d .
N6 N 0.05618(18) 0.14903(19) 0.58982(16) 0.0241(5) Uani 1 1 d .
N7 N 0.19271(18) 0.09388(18) 0.65140(15) 0.0236(5) Uani 1 1 d .
N8 N -0.23467(19) 0.2547(2) 0.34767(17) 0.0300(5) Uani 1 1 d .
C1 C 0.1962(2) 0.1170(2) 0.96471(18) 0.0246(5) Uani 1 1 d .
C2 C 0.2182(2) 0.0781(2) 1.03681(19) 0.0278(6) Uani 1 1 d .
C3 C 0.1582(2) 0.0873(2) 1.09742(19) 0.0271(6) Uani 1 1 d .
C4 C 0.0788(2) 0.1376(2) 1.08956(18) 0.0254(6) Uani 1 1 d .
C5 C 0.0685(2) 0.1820(2) 1.02065(17) 0.0232(5) Uani 1 1 d .
C6 C -0.0079(2) 0.2401(2) 1.01308(17) 0.0224(5) Uani 1 1 d .
C7 C -0.0790(2) 0.2406(2) 1.06721(18) 0.0246(5) Uani 1 1 d .
C8 C -0.0693(2) 0.1903(2) 1.13314(19) 0.0281(6) Uani 1 1 d .
C9 C 0.0075(2) 0.1432(2) 1.14556(19) 0.0278(6) Uani 1 1 d .
C10 C -0.1568(2) 0.2914(2) 1.05289(19) 0.0268(6) Uani 1 1 d .
C11 C -0.1599(2) 0.3403(2) 0.9906(2) 0.0272(6) Uani 1 1 d .
C12 C -0.0820(2) 0.3407(2) 0.94286(18) 0.0248(5) Uani 1 1 d .
C13 C -0.0791(2) 0.3942(2) 0.87976(19) 0.0269(6) Uani 1 1 d .
C14 C -0.0779(2) 0.4361(2) 0.82426(19) 0.0271(6) Uani 1 1 d .
C15 C -0.0793(2) 0.4820(2) 0.75519(19) 0.0263(6) Uani 1 1 d .
C16 C 0.0029(2) 0.4880(2) 0.71314(19) 0.0263(6) Uani 1 1 d .
C17 C -0.0072(2) 0.5259(2) 0.6411(2) 0.0284(6) Uani 1 1 d .
C18 C -0.0953(2) 0.5574(2) 0.6121(2) 0.0303(6) Uani 1 1 d .
C19 C -0.1762(2) 0.5553(2) 0.65515(19) 0.0268(6) Uani 1 1 d .
C20 C -0.1660(2) 0.5174(2) 0.7266(2) 0.0268(6) Uani 1 1 d .
C21 C -0.2732(2) 0.5886(2) 0.6200(2) 0.0291(6) Uani 1 1 d .
C22 C -0.3392(3) 0.6028(3) 0.6895(2) 0.0342(6) Uani 1 1 d .
C23 C -0.2352(3) 0.7000(2) 0.6142(2) 0.0336(6) Uani 1 1 d .
C24 C -0.3476(3) 0.4960(3) 0.5163(2) 0.0345(6) Uani 1 1 d .
C25 C 0.1674(2) 0.4358(2) 0.7072(2) 0.0284(6) Uani 1 1 d .
C26 C 0.3263(2) 0.3736(2) 0.7386(2) 0.0287(6) Uani 1 1 d .
C27 C 0.3926(2) 0.3503(2) 0.8065(2) 0.0313(6) Uani 1 1 d .
C28 C 0.4813(2) 0.3219(2) 0.7915(2) 0.0325(6) Uani 1 1 d .
C29 C 0.5027(2) 0.3157(2) 0.7063(2) 0.0315(6) Uani 1 1 d .
C30 C 0.4370(2) 0.3364(3) 0.6378(2) 0.0350(6) Uani 1 1 d .
C31 C 0.3495(3) 0.3662(3) 0.6536(2) 0.0344(6) Uani 1 1 d .
C32 C 0.2468(2) 0.0979(2) 0.89122(19) 0.0261(6) Uani 1 1 d .
C33 C 0.2839(2) 0.0772(2) 0.82564(18) 0.0247(5) Uani 1 1 d .
C34 C 0.3302(2) 0.0536(2) 0.74904(18) 0.0235(5) Uani 1 1 d .
C35 C 0.2847(2) 0.0618(2) 0.66184(18) 0.0222(5) Uani 1 1 d .
C36 C 0.3344(2) 0.0376(2) 0.59076(19) 0.0251(5) Uani 1 1 d .
C37 C 0.4261(2) 0.0078(2) 0.60712(19) 0.0270(6) Uani 1 1 d .
C38 C 0.4742(2) 0.0013(2) 0.69366(18) 0.0244(5) Uani 1 1 d .
C39 C 0.4229(2) 0.0232(2) 0.76332(19) 0.0257(5) Uani 1 1 d .
C40 C 0.5775(2) -0.0270(2) 0.71413(19) 0.0270(6) Uani 1 1 d .
C41 C 0.6615(2) 0.0670(3) 0.8129(2) 0.0316(6) Uani 1 1 d .
C42 C 0.5530(3) -0.1388(3) 0.7204(3) 0.0362(7) Uani 1 1 d .
C43 C 0.6266(3) -0.0376(3) 0.6324(2) 0.0349(7) Uani 1 1 d .
C44 C 0.1422(2) 0.1142(2) 0.57552(18) 0.0230(5) Uani 1 1 d .
C45 C -0.0136(2) 0.1743(2) 0.52660(18) 0.0231(5) Uani 1 1 d .
C46 C -0.0083(2) 0.1644(2) 0.4352(2) 0.0274(6) Uani 1 1 d .
C47 C -0.0810(2) 0.1908(3) 0.3777(2) 0.0302(6) Uani 1 1 d .
C48 C -0.1587(2) 0.2278(2) 0.41000(19) 0.0256(5) Uani 1 1 d .
C49 C -0.1663(2) 0.2384(2) 0.50045(19) 0.0267(6) Uani 1 1 d .
C50 C -0.0934(2) 0.2117(2) 0.55808(19) 0.0261(6) Uani 1 1 d .
O1S O 0.18292(17) 0.39607(17) 0.92588(14) 0.0332(5) Uani 1 1 d .
C51S C 0.2680(3) 0.4356(3) 1.0170(2) 0.0384(7) Uani 1 1 d .
O2S O 1.03421(16) 0.13613(18) 0.76122(14) 0.0326(5) Uani 1 1 d .
C52S C 0.9220(2) 0.0789(3) 0.7356(2) 0.0328(6) Uani 1 1 d .
C53S C 0.5690(6) 0.2862(6) 0.1362(4) 0.076(2) Uani 0.69 1 d P
Cl1S Cl 0.54895(17) 0.13707(17) 0.05997(12) 0.0633(5) Uani 0.56 1 d P
Cl2S Cl 0.5663(2) 0.34150(17) 0.05135(15) 0.0921(8) Uani 0.56 1 d P
Cl3S Cl 0.4607(4) 0.3276(5) 0.1523(4) 0.0844(15) Uani 0.24 1 d P
H1O H 0.120(3) 0.353(3) 0.927(3) 0.054(11) Uiso 1 1 d .
H2O H 1.063(3) 0.159(3) 0.825(3) 0.045(10) Uiso 1 1 d .
H3N H 0.092(3) 0.441(3) 0.798(2) 0.027(8) Uiso 1 1 d .
H4N H 0.218(3) 0.387(3) 0.807(3) 0.044(10) Uiso 1 1 d .
H6N H 0.048(3) 0.158(3) 0.648(3) 0.032(8) Uiso 1 1 d .
H7N H 0.154(3) 0.093(3) 0.692(2) 0.034(8) Uiso 1 1 d .
H2 H 0.268(3) 0.047(3) 1.040(2) 0.033(8) Uiso 1 1 d .
H3 H 0.170(3) 0.058(3) 1.144(2) 0.033(8) Uiso 1 1 d .
H8 H -0.119(3) 0.191(3) 1.168(2) 0.028(8) Uiso 1 1 d .
H9 H 0.017(3) 0.113(3) 1.196(2) 0.033(8) Uiso 1 1 d .
H10 H -0.203(3) 0.296(3) 1.090(3) 0.040(9) Uiso 1 1 d .
H11 H -0.210(3) 0.373(3) 0.978(2) 0.034(8) Uiso 1 1 d .
H17 H 0.049(3) 0.532(3) 0.618(2) 0.038(9) Uiso 1 1 d .
H18 H -0.101(2) 0.588(3) 0.563(2) 0.028(8) Uiso 1 1 d .
H20 H -0.225(3) 0.511(3) 0.758(2) 0.034(8) Uiso 1 1 d .
H22A H -0.294(3) 0.657(3) 0.754(3) 0.042(9) Uiso 1 1 d .
H22B H -0.373(3) 0.533(3) 0.691(3) 0.041(9) Uiso 1 1 d .
H22C H -0.399(3) 0.625(3) 0.664(2) 0.039(9) Uiso 1 1 d .
H23A H -0.191(3) 0.694(3) 0.565(3) 0.040(9) Uiso 1 1 d .
H23B H -0.187(3) 0.760(3) 0.682(3) 0.045(9) Uiso 1 1 d .
H23C H -0.300(3) 0.718(3) 0.591(3) 0.041(9) Uiso 1 1 d .
H24A H -0.374(3) 0.427(3) 0.520(2) 0.038(9) Uiso 1 1 d .
H24B H -0.314(3) 0.479(3) 0.468(3) 0.045(10) Uiso 1 1 d .
H24C H -0.409(3) 0.514(3) 0.496(2) 0.031(8) Uiso 1 1 d .
H27 H 0.379(3) 0.348(3) 0.867(3) 0.049(10) Uiso 1 1 d .
H28 H 0.530(3) 0.300(3) 0.841(2) 0.032(8) Uiso 1 1 d .
H30 H 0.450(3) 0.323(3) 0.578(3) 0.035(8) Uiso 1 1 d .
H31 H 0.302(3) 0.374(3) 0.602(3) 0.045(10) Uiso 1 1 d .
H36 H 0.305(3) 0.040(3) 0.530(2) 0.032(8) Uiso 1 1 d .
H37 H 0.457(3) -0.007(3) 0.557(2) 0.034(8) Uiso 1 1 d .
H39 H 0.451(2) 0.019(2) 0.825(2) 0.025(7) Uiso 1 1 d .
H41A H 0.637(3) 0.079(3) 0.870(3) 0.055(11) Uiso 1 1 d .
H41B H 0.681(3) 0.137(3) 0.808(3) 0.046(10) Uiso 1 1 d .
H41C H 0.734(2) 0.056(2) 0.829(2) 0.023(7) Uiso 1 1 d .
H42A H 0.622(3) -0.160(3) 0.734(3) 0.042(9) Uiso 1 1 d .
H42B H 0.523(3) -0.134(3) 0.775(3) 0.040(9) Uiso 1 1 d .
H42C H 0.498(3) -0.201(3) 0.652(3) 0.056(11) Uiso 1 1 d .
H43A H 0.696(3) -0.055(3) 0.648(2) 0.034(8) Uiso 1 1 d .
H43B H 0.577(3) -0.096(3) 0.566(2) 0.029(8) Uiso 1 1 d .
H43C H 0.644(3) 0.040(3) 0.626(3) 0.049(10) Uiso 1 1 d .
H46 H 0.039(3) 0.141(3) 0.414(2) 0.032(8) Uiso 1 1 d .
H47 H -0.077(3) 0.186(3) 0.318(3) 0.054(11) Uiso 1 1 d .
H49 H -0.224(3) 0.263(3) 0.521(2) 0.030(8) Uiso 1 1 d .
H50 H -0.094(3) 0.221(3) 0.629(3) 0.045(9) Uiso 1 1 d .
H51A H 0.245(3) 0.468(3) 1.073(3) 0.056(11) Uiso 1 1 d .
H51B H 0.288(3) 0.370(3) 1.022(3) 0.047(10) Uiso 1 1 d .
H51C H 0.333(3) 0.488(3) 1.018(3) 0.048(10) Uiso 1 1 d .
H52A H 0.887(3) 0.044(3) 0.662(3) 0.045(9) Uiso 1 1 d .
H52B H 0.908(4) 0.024(4) 0.765(3) 0.071(13) Uiso 1 1 d .
H52C H 0.878(3) 0.140(3) 0.756(3) 0.056(11) Uiso 1 1 d .

loop_
_atom_site_aniso_label
_atom_site_aniso_U_11
_atom_site_aniso_U_22
_atom_site_aniso_U_33
_atom_site_aniso_U_23
_atom_site_aniso_U_13
_atom_site_aniso_U_12
O1 0.0423(12) 0.0504(13) 0.0389(11) 0.0296(10) 0.0199(10) 0.0248(10)
O2 0.0327(12) 0.0548(14) 0.0593(15) 0.0323(12) 0.0099(11) 0.0188(10)
O3 0.0458(14) 0.0559(15) 0.0513(14) 0.0243(12) 0.0232(11) 0.0256(11)
O4 0.0336(10) 0.0432(11) 0.0230(9) 0.0178(8) 0.0141(8) 0.0194(9)
O5 0.0373(12) 0.0490(13) 0.0392(11) 0.0190(10) 0.0157(10) 0.0259(10)
O6 0.0515(14) 0.0851(18) 0.0378(12) 0.0392(12) 0.0246(11) 0.0445(13)
N1 0.0270(11) 0.0260(11) 0.0183(10) 0.0091(9) 0.0086(9) 0.0100(9)
N2 0.0284(11) 0.0240(11) 0.0185(10) 0.0091(9) 0.0075(9) 0.0101(9)
N3 0.0309(12) 0.0312(12) 0.0245(11) 0.0142(10) 0.0093(10) 0.0142(10)
N4 0.0292(12) 0.0334(13) 0.0262(11) 0.0140(10) 0.0083(10) 0.0134(10)
N5 0.0297(13) 0.0326(13) 0.0470(15) 0.0197(12) 0.0095(12) 0.0096(10)
N6 0.0270(11) 0.0306(12) 0.0189(10) 0.0126(9) 0.0107(9) 0.0121(9)
N7 0.0263(11) 0.0279(12) 0.0185(10) 0.0106(9) 0.0100(9) 0.0101(9)
N8 0.0281(12) 0.0328(13) 0.0304(12) 0.0141(10) 0.0101(10) 0.0130(10)
C1 0.0264(13) 0.0264(13) 0.0196(12) 0.0092(10) 0.0075(10) 0.0091(11)
C2 0.0306(14) 0.0319(15) 0.0234(13) 0.0121(11) 0.0097(11) 0.0157(12)
C3 0.0329(15) 0.0325(14) 0.0205(12) 0.0149(11) 0.0090(11) 0.0145(12)
C4 0.0297(14) 0.0281(14) 0.0174(12) 0.0094(11) 0.0081(10) 0.0098(11)
C5 0.0265(13) 0.0241(13) 0.0161(11) 0.0071(10) 0.0063(10) 0.0080(10)
C6 0.0254(13) 0.0238(13) 0.0155(11) 0.0071(10) 0.0056(10) 0.0085(10)
C7 0.0280(13) 0.0244(13) 0.0175(11) 0.0064(10) 0.0071(10) 0.0081(10)
C8 0.0308(14) 0.0353(15) 0.0187(12) 0.0117(11) 0.0098(11) 0.0118(12)
C9 0.0337(15) 0.0332(15) 0.0184(12) 0.0128(11) 0.0098(11) 0.0121(12)
C10 0.0283(14) 0.0274(14) 0.0223(12) 0.0072(11) 0.0107(11) 0.0101(11)
C11 0.0278(14) 0.0266(14) 0.0265(13) 0.0098(11) 0.0093(11) 0.0123(11)
C12 0.0282(13) 0.0225(13) 0.0200(12) 0.0075(10) 0.0048(10) 0.0091(10)
C13 0.0268(14) 0.0269(14) 0.0260(13) 0.0101(11) 0.0079(11) 0.0117(11)
C14 0.0267(14) 0.0263(14) 0.0253(13) 0.0103(11) 0.0053(11) 0.0096(11)
C15 0.0307(14) 0.0213(13) 0.0233(12) 0.0084(10) 0.0061(11) 0.0086(11)
C16 0.0286(14) 0.0207(13) 0.0249(13) 0.0078(10) 0.0057(11) 0.0081(10)
C17 0.0321(15) 0.0257(14) 0.0267(13) 0.0118(11) 0.0095(12) 0.0097(11)
C18 0.0374(16) 0.0263(14) 0.0281(14) 0.0136(12) 0.0100(12) 0.0115(12)
C19 0.0300(14) 0.0218(13) 0.0248(13) 0.0093(11) 0.0055(11) 0.0083(11)
C20 0.0276(14) 0.0250(13) 0.0269(13) 0.0118(11) 0.0075(11) 0.0091(11)
C21 0.0331(15) 0.0267(14) 0.0284(13) 0.0140(11) 0.0079(12) 0.0120(11)
C22 0.0363(16) 0.0339(16) 0.0351(16) 0.0170(14) 0.0110(13) 0.0153(13)
C23 0.0358(16) 0.0283(15) 0.0340(15) 0.0151(13) 0.0047(13) 0.0124(13)
C24 0.0334(16) 0.0321(16) 0.0340(16) 0.0135(13) 0.0062(13) 0.0124(13)
C25 0.0307(14) 0.0239(13) 0.0275(13) 0.0107(11) 0.0070(11) 0.0089(11)
C26 0.0287(14) 0.0238(13) 0.0285(13) 0.0097(11) 0.0068(11) 0.0066(11)
C27 0.0326(15) 0.0294(15) 0.0284(14) 0.0127(12) 0.0063(12) 0.0095(12)
C28 0.0288(15) 0.0282(14) 0.0340(15) 0.0131(12) 0.0033(12) 0.0076(12)
C29 0.0286(14) 0.0250(14) 0.0368(15) 0.0121(12) 0.0088(12) 0.0075(11)
C30 0.0357(16) 0.0366(16) 0.0352(16) 0.0177(13) 0.0128(13) 0.0132(13)
C31 0.0364(16) 0.0410(17) 0.0302(14) 0.0188(13) 0.0104(13) 0.0174(13)
C32 0.0287(14) 0.0305(14) 0.0226(12) 0.0131(11) 0.0089(11) 0.0147(11)
C33 0.0273(13) 0.0285(14) 0.0208(12) 0.0121(11) 0.0078(11) 0.0131(11)
C34 0.0268(13) 0.0231(13) 0.0202(12) 0.0087(10) 0.0095(10) 0.0083(10)
C35 0.0248(13) 0.0186(12) 0.0202(12) 0.0070(10) 0.0072(10) 0.0057(10)
C36 0.0277(14) 0.0297(14) 0.0198(12) 0.0119(11) 0.0095(11) 0.0105(11)
C37 0.0301(14) 0.0307(14) 0.0199(12) 0.0092(11) 0.0114(11) 0.0108(11)
C38 0.0256(13) 0.0236(13) 0.0221(12) 0.0091(10) 0.0072(10) 0.0081(10)
C39 0.0289(14) 0.0283(14) 0.0210(12) 0.0109(11) 0.0089(11) 0.0121(11)
C40 0.0290(14) 0.0301(14) 0.0260(13) 0.0131(11) 0.0127(11) 0.0138(11)
C41 0.0296(15) 0.0365(16) 0.0283(14) 0.0143(13) 0.0073(12) 0.0142(12)
C42 0.0363(17) 0.0340(16) 0.0465(18) 0.0208(14) 0.0183(15) 0.0183(13)
C43 0.0320(16) 0.0470(18) 0.0293(15) 0.0158(14) 0.0136(13) 0.0194(14)
C44 0.0259(13) 0.0223(13) 0.0196(12) 0.0086(10) 0.0086(10) 0.0069(10)
C45 0.0250(13) 0.0199(12) 0.0201(12) 0.0065(10) 0.0069(10) 0.0056(10)
C46 0.0295(14) 0.0358(15) 0.0253(13) 0.0157(12) 0.0145(12) 0.0177(12)
C47 0.0329(15) 0.0413(16) 0.0239(13) 0.0172(12) 0.0143(12) 0.0169(13)
C48 0.0251(13) 0.0255(13) 0.0249(13) 0.0108(11) 0.0070(11) 0.0089(11)
C49 0.0286(14) 0.0254(14) 0.0246(13) 0.0080(11) 0.0111(11) 0.0104(11)
C50 0.0284(14) 0.0288(14) 0.0205(12) 0.0087(11) 0.0105(11) 0.0110(11)
O1S 0.0333(11) 0.0367(11) 0.0308(10) 0.0178(9) 0.0108(9) 0.0101(9)
C51S 0.0402(18) 0.0384(17) 0.0348(16) 0.0177(14) 0.0077(14) 0.0135(14)
O2S 0.0298(10) 0.0510(13) 0.0192(9) 0.0159(9) 0.0106(8) 0.0154(9)
C52S 0.0322(15) 0.0404(17) 0.0261(14) 0.0146(13) 0.0121(12) 0.0116(13)
C53S 0.094(5) 0.098(5) 0.049(3) 0.053(4) 0.029(3) 0.015(4)
Cl1S 0.0832(13) 0.0765(12) 0.0445(8) 0.0303(8) 0.0280(8) 0.0414(10)
Cl2S 0.129(2) 0.0558(11) 0.0563(11) 0.0359(9) -0.0114(11) -0.0046(11)
Cl3S 0.053(3) 0.097(4) 0.085(3) 0.021(3) 0.017(2) 0.036(2)

loop_
_atom_type_symbol
_atom_type_description
_atom_type_scat_dispersion_real
_atom_type_scat_dispersion_imag
_atom_type_scat_source
C C 0.0181 0.0091 'International Tables Vol C Tables 4.2.6.8 and 6.1.1.4'
H H 0.0000 0.0000 'International Tables Vol C Tables 4.2.6.8 and 6.1.1.4'
N N 0.0311 0.0180 'International Tables Vol C Tables 4.2.6.8 and 6.1.1.4'
O O 0.0492 0.0322 'International Tables Vol C Tables 4.2.6.8 and 6.1.1.4'
Cl Cl 0.3639 0.7018 'International Tables Vol C Tables 4.2.6.8 and 6.1.1.4'

loop_
_geom_angle_atom_site_label_1
_geom_angle_atom_site_label_2
_geom_angle_atom_site_label_3
_geom_angle
C1 N1 C5 118.1(2)
C12 N2 C6 118.0(2)
C25 N3 C16 126.8(2)
C25 N3 H3N 116(2)
C16 N3 H3N 118(2)
C25 N4 C26 127.2(2)
C25 N4 H4N 114(2)
C26 N4 H4N 119(2)
O2 N5 O3 122.9(3)
O2 N5 C29 118.3(3)
O3 N5 C29 118.7(3)
C44 N6 C45 127.1(2)
C44 N6 H6N 114(2)
C45 N6 H6N 118(2)
C44 N7 C35 126.7(2)
C44 N7 H7N 112(2)
C35 N7 H7N 121(2)
O5 N8 O6 122.2(2)
O5 N8 C48 119.3(2)
O6 N8 C48 118.5(2)
N1 C1 C2 122.9(2)
N1 C1 C32 115.8(2)
C2 C1 C32 121.3(2)
C3 C2 C1 118.5(3)
C3 C2 H2 122(2)
C1 C2 H2 119(2)
C2 C3 C4 120.4(2)
C2 C3 H3 119.5(19)
C4 C3 H3 120.1(19)
C3 C4 C5 117.0(2)
C3 C4 C9 123.6(2)
C5 C4 C9 119.4(2)
N1 C5 C4 122.9(2)
N1 C5 C6 117.6(2)
C4 C5 C6 119.5(2)
N2 C6 C7 123.0(2)
N2 C6 C5 117.9(2)
C7 C6 C5 119.1(2)
C10 C7 C6 117.4(2)
C10 C7 C8 123.0(2)
C6 C7 C8 119.6(2)
C9 C8 C7 121.1(2)
C9 C8 H8 121.1(19)
C7 C8 H8 117.8(19)
C8 C9 C4 121.0(2)
C8 C9 H9 120.1(18)
C4 C9 H9 118.8(18)
C11 C10 C7 120.0(2)
C11 C10 H10 120(2)
C7 C10 H10 119(2)
C10 C11 C12 118.8(3)
C10 C11 H11 123(2)
C12 C11 H11 118(2)
N2 C12 C11 122.6(2)
N2 C12 C13 116.3(2)
C11 C12 C13 121.1(2)
C14 C13 C12 178.0(3)
C13 C14 C15 177.8(3)
C20 C15 C16 120.2(2)
C20 C15 C14 118.9(2)
C16 C15 C14 120.8(2)
C17 C16 N3 125.2(3)
C17 C16 C15 118.0(2)
N3 C16 C15 116.9(2)
C18 C17 C16 120.7(3)
C18 C17 H17 124(2)
C16 C17 H17 115(2)
C17 C18 C19 122.3(3)
C17 C18 H18 121.1(18)
C19 C18 H18 116.5(18)
C20 C19 C18 116.9(2)
C20 C19 C21 122.3(2)
C18 C19 C21 120.8(2)
C19 C20 C15 121.9(3)
C19 C20 H20 120.2(18)
C15 C20 H20 117.8(18)
C19 C21 C24 108.6(2)
C19 C21 C22 112.1(2)
C24 C21 C22 108.4(3)
C19 C21 C23 110.6(2)
C24 C21 C23 109.0(2)
C22 C21 C23 108.1(2)
C21 C22 H22A 110(2)
C21 C22 H22B 113(2)
H22A C22 H22B 108(3)
C21 C22 H22C 108(2)
H22A C22 H22C 111(3)
H22B C22 H22C 106(3)
C21 C23 H23A 111.2(18)
C21 C23 H23B 109(2)
H23A C23 H23B 109(3)
C21 C23 H23C 108(2)
H23A C23 H23C 110(3)
H23B C23 H23C 110(3)
C21 C24 H24A 110(2)
C21 C24 H24B 115(2)
H24A C24 H24B 105(3)
C21 C24 H24C 109(2)
H24A C24 H24C 105(3)
H24B C24 H24C 113(3)
O1 C25 N3 124.2(3)
O1 C25 N4 124.5(3)
N3 C25 N4 111.3(2)
N4 C26 C31 123.4(3)
N4 C26 C27 117.3(3)
C31 C26 C27 119.3(3)
C28 C27 C26 121.0(3)
C28 C27 H27 114(2)
C26 C27 H27 125(2)
C27 C28 C29 118.5(3)
C27 C28 H28 121.2(17)
C29 C28 H28 120.2(17)
C30 C29 C28 121.3(3)
C30 C29 N5 119.4(3)
C28 C29 N5 119.3(3)
C31 C30 C29 120.2(3)
C31 C30 H30 121(2)
C29 C30 H30 118(2)
C30 C31 C26 119.8(3)
C30 C31 H31 118(2)
C26 C31 H31 122(2)
C33 C32 C1 176.3(3)
C32 C33 C34 178.9(3)
C39 C34 C35 120.5(2)
C39 C34 C33 118.4(2)
C35 C34 C33 121.1(2)
C36 C35 N7 123.9(2)
C36 C35 C34 117.7(2)
N7 C35 C34 118.5(2)
C37 C36 C35 120.4(2)
C37 C36 H36 119.7(19)
C35 C36 H36 119.8(19)
C36 C37 C38 123.1(2)
C36 C37 H37 117(2)
C38 C37 H37 120(2)
C39 C38 C37 116.2(2)
C39 C38 C40 120.3(2)
C37 C38 C40 123.5(2)
C38 C39 C34 122.1(2)
C38 C39 H39 120.5(17)
C34 C39 H39 117.4(17)
C38 C40 C42 109.9(2)
C38 C40 C41 109.0(2)
C42 C40 C41 109.5(2)
C38 C40 C43 111.9(2)
C42 C40 C43 108.3(2)
C41 C40 C43 108.3(2)
C40 C41 H41A 114(2)
C40 C41 H41B 110(2)
H41A C41 H41B 109(3)
C40 C41 H41C 113.1(16)
H41A C41 H41C 109(3)
H41B C41 H41C 102(3)
C40 C42 H42A 112(2)
C40 C42 H42B 110.5(19)
H42A C42 H42B 108(3)
C40 C42 H42C 107(2)
H42A C42 H42C 108(3)
H42B C42 H42C 112(3)
C40 C43 H43A 111.1(18)
C40 C43 H43B 113.1(18)
H43A C43 H43B 108(2)
C40 C43 H43C 109.8(19)
H43A C43 H43C 109(3)
H43B C43 H43C 105(3)
O4 C44 N7 124.4(2)
O4 C44 N6 123.6(2)
N7 C44 N6 112.1(2)
N6 C45 C46 123.9(2)
N6 C45 C50 117.1(2)
C46 C45 C50 118.9(2)
C47 C46 C45 119.8(3)
C47 C46 H46 120(2)
C45 C46 H46 121(2)
C46 C47 C48 120.5(2)
C46 C47 H47 120(3)
C48 C47 H47 119(3)
C47 C48 C49 121.2(3)
C47 C48 N8 119.4(2)
C49 C48 N8 119.5(2)
C50 C49 C48 118.3(2)
C50 C49 H49 122.2(18)
C48 C49 H49 119.5(18)
C49 C50 C45 121.3(2)
C49 C50 H50 122(2)
C45 C50 H50 117(2)
C51S O1S H1O 109(2)
O1S C51S H51A 112(2)
O1S C51S H51B 110(2)
H51A C51S H51B 105(3)
O1S C51S H51C 109(2)
H51A C51S H51C 114(3)
H51B C51S H51C 108(3)
C52S O2S H2O 105(2)
O2S C52S H52A 108(2)
O2S C52S H52B 113(3)
H52A C52S H52B 114(3)
O2S C52S H52C 111(2)
H52A C52S H52C 98(3)
H52B C52S H52C 111(3)
Cl3S C53S Cl2S 86.8(4)
Cl3S C53S Cl1S 120.8(5)
Cl2S C53S Cl1S 102.7(3)
C53S Cl2S Cl3S 46.2(3)
C53S Cl3S Cl2S 47.0(2)

loop_
_geom_bond_atom_site_label_1
_geom_bond_atom_site_label_2
_geom_bond_distance
O1 C25 1.216(3)
O2 N5 1.229(3)
O3 N5 1.236(3)
O4 C44 1.222(3)
O5 N8 1.222(3)
O6 N8 1.237(3)
N1 C1 1.333(3)
N1 C5 1.355(3)
N2 C12 1.338(3)
N2 C6 1.350(3)
N3 C25 1.375(4)
N3 C16 1.411(4)
N3 H3N 0.85(3)
N4 C25 1.386(4)
N4 C26 1.397(4)
N4 H4N 0.92(4)
N5 C29 1.455(4)
N6 C44 1.383(3)
N6 C45 1.394(3)
N6 H6N 0.90(3)
N7 C44 1.373(3)
N7 C35 1.402(3)
N7 H7N 0.91(3)
N8 C48 1.449(3)
C1 C2 1.409(4)
C1 C32 1.433(4)
C2 C3 1.366(4)
C2 H2 0.87(3)
C3 C4 1.404(4)
C3 H3 0.95(3)
C4 C5 1.409(4)
C4 C9 1.435(4)
C5 C6 1.445(4)
C6 C7 1.414(4)
C7 C10 1.404(4)
C7 C8 1.429(4)
C8 C9 1.352(4)
C8 H8 0.96(3)
C9 H9 1.00(3)
C10 C11 1.364(4)
C10 H10 0.93(4)
C11 C12 1.420(4)
C11 H11 0.91(3)
C12 C13 1.428(4)
C13 C14 1.201(4)
C14 C15 1.429(4)
C15 C20 1.406(4)
C15 C16 1.413(4)
C16 C17 1.390(4)
C17 C18 1.389(4)
C17 H17 0.91(4)
C18 C19 1.406(4)
C18 H18 0.99(3)
C19 C20 1.382(4)
C19 C21 1.531(4)
C20 H20 1.03(3)
C21 C24 1.535(4)
C21 C22 1.537(4)
C21 C23 1.539(4)
C22 H22A 0.94(4)
C22 H22B 0.97(4)
C22 H22C 0.98(4)
C23 H23A 1.06(3)
C23 H23B 1.01(4)
C23 H23C 0.99(4)
C24 H24A 0.96(4)
C24 H24B 0.94(4)
C24 H24C 0.94(3)
C26 C31 1.398(4)
C26 C27 1.399(4)
C27 C28 1.381(4)
C27 H27 1.01(4)
C28 C29 1.392(4)
C28 H28 1.07(3)
C29 C30 1.378(4)
C30 C31 1.378(4)
C30 H30 0.94(3)
C31 H31 0.96(4)
C32 C33 1.204(4)
C33 C34 1.433(3)
C34 C39 1.400(4)
C34 C35 1.408(4)
C35 C36 1.394(3)
C36 C37 1.386(4)
C36 H36 0.94(3)
C37 C38 1.395(4)
C37 H37 0.95(3)
C38 C39 1.391(4)
C38 C40 1.526(4)
C39 H39 0.97(3)
C40 C42 1.535(4)
C40 C41 1.535(4)
C40 C43 1.536(4)
C41 H41A 0.98(4)
C41 H41B 0.97(4)
C41 H41C 1.02(3)
C42 H42A 1.03(4)
C42 H42B 1.02(4)
C42 H42C 1.04(4)
C43 H43A 1.02(3)
C43 H43B 0.98(3)
C43 H43C 1.08(4)
C45 C46 1.394(4)
C45 C50 1.401(4)
C46 C47 1.372(4)
C46 H46 0.86(3)
C47 C48 1.379(4)
C47 H47 0.92(4)
C48 C49 1.386(4)
C49 C50 1.379(4)
C49 H49 0.99(3)
C50 H50 1.06(4)
O1S C51S 1.418(4)
O1S H1O 0.93(4)
C51S H51A 0.97(4)
C51S H51B 1.02(4)
C51S H51C 0.99(4)
O2S C52S 1.423(4)
O2S H2O 0.88(4)
C52S H52A 1.00(4)
C52S H52B 1.03(5)
C52S H52C 1.12(4)
C53S Cl3S 1.719(9)
C53S Cl2S 1.744(6)
C53S Cl1S 1.852(8)
Cl2S Cl3S 2.379(6)

loop_
_geom_hbond_atom_site_label_D
_geom_hbond_atom_site_label_H
_geom_hbond_atom_site_label_A
_geom_hbond_distance_DH
_geom_hbond_distance_HA
_geom_hbond_distance_DA
_geom_hbond_angle_DHA
_geom_hbond_site_symmetry_A
O1S H1O N2 0.93(4) 1.95(4) 2.865(3) 168(4) .
O2S H2O N1 0.88(4) 1.96(4) 2.825(3) 165(3) 1_655
O2S H2O N2 0.88(4) 2.67(4) 3.215(3) 121(3) 1_655
N3 H3N O1S 0.85(3) 2.44(3) 3.217(3) 152(3) .
N4 H4N O1S 0.92(4) 1.97(4) 2.871(3) 167(3) .
N6 H6N O2S 0.90(3) 1.93(3) 2.808(3) 163(3) 1_455
N7 H7N O2S 0.91(3) 2.20(3) 3.053(3) 155(3) 1_455

loop_
_geom_torsion_atom_site_label_1
_geom_torsion_atom_site_label_2
_geom_torsion_atom_site_label_3
_geom_torsion_atom_site_label_4
_geom_torsion
C5 N1 C1 C2 -2.5(4)
C5 N1 C1 C32 175.0(2)
N1 C1 C2 C3 4.9(4)
C32 C1 C2 C3 -172.5(3)
C1 C2 C3 C4 -1.9(4)
C2 C3 C4 C5 -3.0(4)
C2 C3 C4 C9 175.4(3)
C1 N1 C5 C4 -2.9(4)
C1 N1 C5 C6 179.4(2)
C3 C4 C5 N1 5.6(4)
C9 C4 C5 N1 -172.9(2)
C3 C4 C5 C6 -176.7(2)
C9 C4 C5 C6 4.8(4)
C12 N2 C6 C7 -3.1(4)
C12 N2 C6 C5 176.8(2)
N1 C5 C6 N2 -8.9(3)
C4 C5 C6 N2 173.3(2)
N1 C5 C6 C7 171.0(2)
C4 C5 C6 C7 -6.8(4)
N2 C6 C7 C10 4.0(4)
C5 C6 C7 C10 -175.9(2)
N2 C6 C7 C8 -176.0(2)
C5 C6 C7 C8 4.1(4)
C10 C7 C8 C9 -179.3(3)
C6 C7 C8 C9 0.7(4)
C7 C8 C9 C4 -2.9(4)
C3 C4 C9 C8 -178.3(3)
C5 C4 C9 C8 0.1(4)
C6 C7 C10 C11 -1.6(4)
C8 C7 C10 C11 178.4(3)
C7 C10 C11 C12 -1.3(4)
C6 N2 C12 C11 -0.2(4)
C6 N2 C12 C13 179.9(2)
C10 C11 C12 N2 2.3(4)
C10 C11 C12 C13 -177.7(3)
N2 C12 C13 C14 71(8)
C11 C12 C13 C14 -109(8)
C12 C13 C14 C15 20(15)
C13 C14 C15 C20 80(8)
C13 C14 C15 C16 -97(8)
C25 N3 C16 C17 -11.1(4)
C25 N3 C16 C15 168.7(3)
C20 C15 C16 C17 -2.2(4)
C14 C15 C16 C17 175.4(2)
C20 C15 C16 N3 178.1(2)
C14 C15 C16 N3 -4.4(4)
N3 C16 C17 C18 -179.9(3)
C15 C16 C17 C18 0.4(4)
C16 C17 C18 C19 1.6(4)
C17 C18 C19 C20 -1.7(4)
C17 C18 C19 C21 -178.9(3)
C18 C19 C20 C15 -0.2(4)
C21 C19 C20 C15 177.0(2)
C16 C15 C20 C19 2.1(4)
C14 C15 C20 C19 -175.5(2)
C20 C19 C21 C24 -105.6(3)
C18 C19 C21 C24 71.4(3)
C20 C19 C21 C22 14.2(4)
C18 C19 C21 C22 -168.8(3)
C20 C19 C21 C23 134.9(3)
C18 C19 C21 C23 -48.1(3)
C16 N3 C25 O1 1.1(5)
C16 N3 C25 N4 -178.7(2)
C26 N4 C25 O1 -0.7(5)
C26 N4 C25 N3 179.2(2)
C25 N4 C26 C31 -6.8(4)
C25 N4 C26 C27 174.5(3)
N4 C26 C27 C28 179.8(3)
C31 C26 C27 C28 1.1(4)
C26 C27 C28 C29 -0.8(4)
C27 C28 C29 C30 -0.5(4)
C27 C28 C29 N5 -179.1(3)
O2 N5 C29 C30 168.6(3)
O3 N5 C29 C30 -10.8(4)
O2 N5 C29 C28 -12.8(4)
O3 N5 C29 C28 167.8(3)
C28 C29 C30 C31 1.4(5)
N5 C29 C30 C31 -180.0(3)
C29 C30 C31 C26 -1.1(5)
N4 C26 C31 C30 -178.8(3)
C27 C26 C31 C30 -0.1(4)
N1 C1 C32 C33 -73(4)
C2 C1 C32 C33 105(4)
C1 C32 C33 C34 -158(12)
C32 C33 C34 C39 35(14)
C32 C33 C34 C35 -144(14)
C44 N7 C35 C36 -5.0(4)
C44 N7 C35 C34 174.9(2)
C39 C34 C35 C36 0.7(4)
C33 C34 C35 C36 180.0(2)
C39 C34 C35 N7 -179.2(2)
C33 C34 C35 N7 0.0(4)
N7 C35 C36 C37 179.1(2)
C34 C35 C36 C37 -0.8(4)
C35 C36 C37 C38 -0.6(4)
C36 C37 C38 C39 1.9(4)
C36 C37 C38 C40 -177.6(3)
C37 C38 C39 C34 -1.9(4)
C40 C38 C39 C34 177.6(2)
C35 C34 C39 C38 0.7(4)
C33 C34 C39 C38 -178.6(2)
C39 C38 C40 C42 64.9(3)
C37 C38 C40 C42 -115.6(3)
C39 C38 C40 C41 -55.1(3)
C37 C38 C40 C41 124.4(3)
C39 C38 C40 C43 -174.7(3)
C37 C38 C40 C43 4.7(4)
C35 N7 C44 O4 2.4(4)
C35 N7 C44 N6 -177.4(2)
C45 N6 C44 O4 1.7(4)
C45 N6 C44 N7 -178.5(2)
C44 N6 C45 C46 2.1(4)
C44 N6 C45 C50 -177.9(2)
N6 C45 C46 C47 179.7(3)
C50 C45 C46 C47 -0.3(4)
C45 C46 C47 C48 0.5(4)
C46 C47 C48 C49 -0.6(4)
C46 C47 C48 N8 -179.8(3)
O5 N8 C48 C47 -177.3(3)
O6 N8 C48 C47 3.3(4)
O5 N8 C48 C49 3.4(4)
O6 N8 C48 C49 -175.9(3)
C47 C48 C49 C50 0.4(4)
N8 C48 C49 C50 179.7(2)
C48 C49 C50 C45 -0.3(4)
N6 C45 C50 C49 -179.8(2)
C46 C45 C50 C49 0.2(4)
Cl1S C53S Cl2S Cl3S 120.8(5)
Cl1S C53S Cl3S Cl2S -102.8(4)
